data_4509471
loop_
_publ_author_name
'Khan, M. Ishaque'
'Nome, Renata C.'
'Deb, Sangita'
'McNeely, James H.'
'Cage, Brant'
'Doedens, Robert J.'

_publ_section_title
;
 Inorganic&#x2212;Organic Hybrid Materials with Novel Framework
 Structures: Synthesis, Structure, and Magnetic Properties of
 [Ni(py)4]2V10O29and [Ni2(py)5(H2O)3]V4O12
;
_journal_issue 6
_journal_name_full 'Crystal Growth &amp; Design'
_journal_page_first 2848
_journal_paper_doi 10.1021/cg9001237
_journal_volume 9
_journal_year 2009
_chemical_formula_sum 'C40 H40 N8 Ni2 O14.5 V5'
_chemical_formula_weight 1236.92
_chemical_name_systematic
; 
 ? 
;
_space_group_IT_number 14
_symmetry_cell_setting monoclinic
_symmetry_space_group_name_Hall '-P 2yn'
_symmetry_space_group_name_H-M 'P 1 21/n 1'
_atom_sites_solution_hydrogens geom
_atom_sites_solution_primary direct
_atom_sites_solution_secondary difmap
_audit_creation_method SHELXL-97
_cell_angle_alpha 90.00
_cell_angle_beta 107.31(8)
_cell_angle_gamma 90.00
_cell_formula_units_Z 4
_cell_length_a 11.306(11)
_cell_length_b 26.46(3)
_cell_length_c 16.820(17)
_cell_measurement_reflns_used 1016
_cell_measurement_temperature 175(2)
_cell_measurement_theta_max 28.27
_cell_measurement_theta_min 3.09
_cell_volume 4804(9)
_computing_cell_refinement 'Bruker SAINT'
_computing_data_collection 'Bruker SMART'
_computing_data_reduction 'Bruker SAINT'
_computing_molecular_graphics 'Bruker SHELXTL'
_computing_publication_material 'Bruker SHELXTL'
_computing_structure_refinement 'SHELXL-97 (Sheldrick, 1997)'
_computing_structure_solution 'SHELXS-97 (Sheldrick, 1990)'
_diffrn_ambient_temperature 175(2)
_diffrn_measured_fraction_theta_full 0.986
_diffrn_measured_fraction_theta_max 0.986
_diffrn_measurement_device_type 'CCD area detector'
_diffrn_measurement_method '20s frames at 0.3 deg omega increments'
_diffrn_radiation_monochromator graphite
_diffrn_radiation_source 'normal-focus sealed tube'
_diffrn_radiation_type MoK\a
_diffrn_radiation_wavelength 0.71073
_diffrn_reflns_av_R_equivalents 0.0442
_diffrn_reflns_av_sigmaI/netI 0.0383
_diffrn_reflns_limit_h_max 15
_diffrn_reflns_limit_h_min -15
_diffrn_reflns_limit_k_max 34
_diffrn_reflns_limit_k_min -35
_diffrn_reflns_limit_l_max 21
_diffrn_reflns_limit_l_min -22
_diffrn_reflns_number 50476
_diffrn_reflns_theta_full 28.35
_diffrn_reflns_theta_max 28.35
_diffrn_reflns_theta_min 1.48
_diffrn_standards_decay_% 0
_exptl_absorpt_coefficient_mu 1.770
_exptl_absorpt_correction_T_max 1.00
_exptl_absorpt_correction_T_min .68
_exptl_absorpt_correction_type 'semi-empirical from equivalents'
_exptl_absorpt_process_details 'computed via SADABS'
_exptl_crystal_colour green
_exptl_crystal_density_diffrn 1.710
_exptl_crystal_density_meas 0
_exptl_crystal_density_method 'not measured'
_exptl_crystal_description prism
_exptl_crystal_F_000 2492
_exptl_crystal_size_max 0.35
_exptl_crystal_size_mid 0.34
_exptl_crystal_size_min 0.20
_refine_diff_density_max 1.454
_refine_diff_density_min -0.737
_refine_diff_density_rms 0.135
_refine_ls_extinction_method none
_refine_ls_goodness_of_fit_ref 1.191
_refine_ls_hydrogen_treatment constr
_refine_ls_matrix_type full
_refine_ls_number_parameters 628
_refine_ls_number_reflns 11845
_refine_ls_number_restraints 0
_refine_ls_restrained_S_all 1.191
_refine_ls_R_factor_all 0.0669
_refine_ls_R_factor_gt 0.0521
_refine_ls_shift/su_max 0.001
_refine_ls_shift/su_mean 0.000
_refine_ls_structure_factor_coef Fsqd
_refine_ls_weighting_details 'w=1/[\s^2^(Fo^2^)+(0.05P)^2^+17.0P] where P=(Fo^2^+2Fc^2^)/3'
_refine_ls_weighting_scheme calc
_refine_ls_wR_factor_gt 0.1297
_refine_ls_wR_factor_ref 0.1373
_reflns_number_gt 9674
_reflns_number_total 11845
_reflns_threshold_expression >2sigma(I)
_cod_data_source_file cg9001237sup2.cif
_cod_data_source_block isk136
_cod_depositor_comments
;
The following automatic conversions were performed:

'_symmetry_cell_setting' value 'Monoclinic' changed to 'monoclinic'
according to /home/saulius/struct/CIF-dictionaries/cif_core.dic
dictionary named 'cif_core.dic' version 2.4.2 from 2011-04-26.

Automatic conversion script
Id: cif_fix_values 1891 2012-01-12 08:04:46Z andrius 
;
_cod_original_cell_volume 4804(14)
_cod_original_sg_symbol_H-M P2(1)/n
_cod_original_formula_sum 'C40 H40 N8 Ni2 O14.50 V5'
_cod_database_code 4509471

loop_
_symmetry_equiv_pos_as_xyz
'x, y, z'
'-x+1/2, y+1/2, -z+1/2'
'-x, -y, -z'
'x-1/2, -y-1/2, z-1/2'

loop_
_atom_site_label
_atom_site_type_symbol
_atom_site_fract_x
_atom_site_fract_y
_atom_site_fract_z
_atom_site_U_iso_or_equiv
_atom_site_adp_type
_atom_site_occupancy
_atom_site_symmetry_multiplicity
_atom_site_calc_flag
_atom_site_refinement_flags
Ni1 Ni 0.22211(4) 0.134638(18) 0.13573(3) 0.01237(11) Uani 1 1 d .
Ni2 Ni 0.74227(4) 0.358848(18) 0.17476(3) 0.01276(11) Uani 1 1 d .
V1 V 0.20813(5) 0.27213(2) 0.14423(4) 0.01315(13) Uani 1 1 d .
V2 V 1.07594(6) 0.34730(3) 0.25602(4) 0.01377(14) Uani 1 1 d .
V3 V 0.26970(5) 0.44647(2) 0.23023(4) 0.01226(13) Uani 1 1 d .
V4 V 0.40224(5) 0.36440(2) 0.11944(4) 0.01199(13) Uani 1 1 d .
V5 V 0.14562(6) 0.00097(2) 0.08161(4) 0.01324(13) Uani 1 1 d .
O1 O 0.2396(2) 0.21029(10) 0.15446(17) 0.0170(6) Uani 1 1 d .
O2 O 0.1901(2) 0.05968(10) 0.11102(17) 0.0163(5) Uani 1 1 d .
O3 O 0.9281(2) 0.35249(11) 0.20058(17) 0.0171(6) Uani 1 1 d .
O4 O 0.5553(2) 0.36285(10) 0.14658(18) 0.0172(6) Uani 1 1 d .
O5 O 1.1465(3) 0.29227(11) 0.22687(19) 0.0207(6) Uani 1 1 d .
O6 O 0.3494(3) 0.30657(11) 0.1527(2) 0.0226(6) Uani 1 1 d .
O7 O 1.1608(3) 0.40364(12) 0.2441(2) 0.0272(7) Uani 1 1 d .
O8 O 0.3558(3) 0.41851(11) 0.17053(18) 0.0213(6) Uani 1 1 d .
O9 O 0.1319(2) -0.03334(11) 0.17284(17) 0.0171(6) Uani 1 1 d .
O10 O 0.0000 0.0000 0.0000 0.0249(9) Uani 1 2 d S
O11 O 0.1076(3) 0.28277(12) 0.05484(19) 0.0267(7) Uani 1 1 d .
O12 O 1.0850(3) 0.34169(13) 0.35307(19) 0.0244(6) Uani 1 1 d .
O13 O 0.1982(3) 0.49483(12) 0.18161(19) 0.0243(6) Uani 1 1 d .
O14 O 0.3486(3) 0.37119(12) 0.01898(18) 0.0214(6) Uani 1 1 d .
O15 O 0.2526(3) -0.02529(12) 0.04959(19) 0.0247(6) Uani 1 1 d .
N1 N 0.3687(3) 0.13401(13) 0.0791(2) 0.0168(7) Uani 1 1 d .
N2 N 0.0871(3) 0.14800(12) 0.0228(2) 0.0146(6) Uani 1 1 d .
N3 N 0.3592(3) 0.12201(13) 0.2500(2) 0.0162(6) Uani 1 1 d .
N4 N 0.0878(3) 0.13084(12) 0.2011(2) 0.0162(6) Uani 1 1 d .
N5 N 0.7236(3) 0.31098(13) 0.0720(2) 0.0167(7) Uani 1 1 d .
N6 N 0.7378(3) 0.29808(13) 0.2554(2) 0.0162(6) Uani 1 1 d .
N7 N 0.7623(3) 0.41293(13) 0.2699(2) 0.0171(7) Uani 1 1 d .
N8 N 0.7442(3) 0.42055(13) 0.0949(2) 0.0166(6) Uani 1 1 d .
C1 C 0.3959(4) 0.09233(17) 0.0425(3) 0.0218(8) Uani 1 1 d .
H1 H 0.3431 0.0646 0.0359 0.026 Uiso 1 1 calc R
C2 C 0.4991(4) 0.08859(18) 0.0142(3) 0.0248(9) Uani 1 1 d .
H2 H 0.5152 0.0589 -0.0103 0.030 Uiso 1 1 calc R
C3 C 0.5776(4) 0.12967(18) 0.0228(3) 0.0247(9) Uani 1 1 d .
H3 H 0.6474 0.1282 0.0044 0.030 Uiso 1 1 calc R
C4 C 0.5496(4) 0.17316(18) 0.0597(3) 0.0249(9) Uani 1 1 d .
H4 H 0.6000 0.2016 0.0659 0.030 Uiso 1 1 calc R
C5 C 0.4451(4) 0.17377(16) 0.0874(3) 0.0204(8) Uani 1 1 d .
H5 H 0.4276 0.2029 0.1126 0.025 Uiso 1 1 calc R
C6 C -0.0237(3) 0.12430(14) 0.0011(2) 0.0149(7) Uani 1 1 d .
H6 H -0.0402 0.1016 0.0387 0.018 Uiso 1 1 calc R
C7 C -0.1139(4) 0.13206(15) -0.0739(3) 0.0188(8) Uani 1 1 d .
H7 H -0.1900 0.1157 -0.0859 0.023 Uiso 1 1 calc R
C8 C -0.0879(4) 0.16492(16) -0.1311(2) 0.0190(8) Uani 1 1 d .
H8 H -0.1454 0.1703 -0.1829 0.023 Uiso 1 1 calc R
C9 C 0.0253(4) 0.18950(16) -0.1095(3) 0.0201(8) Uani 1 1 d .
H9 H 0.0449 0.2118 -0.1464 0.024 Uiso 1 1 calc R
C10 C 0.1090(4) 0.18034(15) -0.0320(2) 0.0175(8) Uani 1 1 d .
H10 H 0.1840 0.1976 -0.0175 0.021 Uiso 1 1 calc R
C11 C 0.4373(4) 0.08269(16) 0.2611(3) 0.0211(8) Uani 1 1 d .
H11 H 0.4259 0.0590 0.2187 0.025 Uiso 1 1 calc R
C12 C 0.5347(4) 0.07595(19) 0.3338(3) 0.0280(10) Uani 1 1 d .
H12 H 0.5883 0.0486 0.3391 0.034 Uiso 1 1 calc R
C13 C 0.5508(4) 0.1103(2) 0.3977(3) 0.0304(10) Uani 1 1 d .
H13 H 0.6156 0.1067 0.4466 0.036 Uiso 1 1 calc R
C14 C 0.4687(4) 0.15040(19) 0.3879(3) 0.0277(10) Uani 1 1 d .
H14 H 0.4768 0.1739 0.4303 0.033 Uiso 1 1 calc R
C15 C 0.3745(4) 0.15469(17) 0.3136(3) 0.0217(8) Uani 1 1 d .
H15 H 0.3191 0.1814 0.3074 0.026 Uiso 1 1 calc R
C16 C -0.0038(4) 0.16509(16) 0.1886(3) 0.0220(8) Uani 1 1 d .
H16 H -0.0025 0.1931 0.1554 0.026 Uiso 1 1 calc R
C17 C -0.0997(4) 0.1603(2) 0.2234(3) 0.0328(11) Uani 1 1 d .
H17 H -0.1615 0.1848 0.2137 0.039 Uiso 1 1 calc R
C18 C -0.1027(5) 0.1189(2) 0.2725(4) 0.0413(13) Uani 1 1 d .
H18 H -0.1669 0.1147 0.2960 0.050 Uiso 1 1 calc R
C19 C -0.0079(5) 0.0837(2) 0.2862(4) 0.0366(12) Uani 1 1 d .
H19 H -0.0069 0.0556 0.3198 0.044 Uiso 1 1 calc R
C20 C 0.0853(4) 0.09083(17) 0.2491(3) 0.0239(9) Uani 1 1 d .
H20 H 0.1482 0.0669 0.2579 0.029 Uiso 1 1 calc R
C21 C 0.6315(4) 0.31751(16) 0.0006(3) 0.0205(8) Uani 1 1 d .
H21 H 0.5678 0.3398 0.0005 0.025 Uiso 1 1 calc R
C22 C 0.6270(4) 0.29269(18) -0.0724(3) 0.0242(9) Uani 1 1 d .
H22 H 0.5621 0.2986 -0.1206 0.029 Uiso 1 1 calc R
C23 C 0.7204(4) 0.25881(17) -0.0732(3) 0.0243(9) Uani 1 1 d .
H23 H 0.7187 0.2412 -0.1214 0.029 Uiso 1 1 calc R
C24 C 0.8159(4) 0.25197(17) -0.0003(3) 0.0238(9) Uani 1 1 d .
H24 H 0.8806 0.2299 0.0010 0.029 Uiso 1 1 calc R
C25 C 0.8144(4) 0.27822(15) 0.0704(3) 0.0181(8) Uani 1 1 d .
H25 H 0.8788 0.2731 0.1190 0.022 Uiso 1 1 calc R
C26 C 0.8211(3) 0.29457(16) 0.3315(2) 0.0181(8) Uani 1 1 d .
H26 H 0.8790 0.3203 0.3490 0.022 Uiso 1 1 calc R
C27 C 0.8242(4) 0.25430(17) 0.3848(3) 0.0211(8) Uani 1 1 d .
H27 H 0.8830 0.2532 0.4369 0.025 Uiso 1 1 calc R
C28 C 0.7384(4) 0.21569(16) 0.3593(3) 0.0213(8) Uani 1 1 d .
H28 H 0.7390 0.1881 0.3937 0.026 Uiso 1 1 calc R
C29 C 0.6513(4) 0.21897(16) 0.2811(3) 0.0204(8) Uani 1 1 d .
H29 H 0.5923 0.1938 0.2624 0.024 Uiso 1 1 calc R
C30 C 0.6543(3) 0.26069(15) 0.2315(2) 0.0164(7) Uani 1 1 d .
H30 H 0.5958 0.2628 0.1794 0.020 Uiso 1 1 calc R
C31 C 0.8521(4) 0.44801(16) 0.2832(3) 0.0211(8) Uani 1 1 d .
H31 H 0.9144 0.4437 0.2580 0.025 Uiso 1 1 calc R
C32 C 0.8562(4) 0.49002(18) 0.3324(3) 0.0260(9) Uani 1 1 d .
H32 H 0.9199 0.5135 0.3401 0.031 Uiso 1 1 calc R
C33 C 0.7637(4) 0.49668(18) 0.3702(3) 0.0273(9) Uani 1 1 d .
H33 H 0.7636 0.5248 0.4034 0.033 Uiso 1 1 calc R
C34 C 0.6712(4) 0.46039(19) 0.3572(3) 0.0280(10) Uani 1 1 d .
H34 H 0.6081 0.4637 0.3819 0.034 Uiso 1 1 calc R
C35 C 0.6741(4) 0.41952(17) 0.3075(3) 0.0219(8) Uani 1 1 d .
H35 H 0.6121 0.3953 0.2995 0.026 Uiso 1 1 calc R
C36 C 0.6666(4) 0.45986(16) 0.0891(3) 0.0216(8) Uani 1 1 d .
H36 H 0.6098 0.4588 0.1193 0.026 Uiso 1 1 calc R
C37 C 0.6676(4) 0.50182(17) 0.0401(3) 0.0255(9) Uani 1 1 d .
H37 H 0.6145 0.5289 0.0388 0.031 Uiso 1 1 calc R
C38 C 0.7495(4) 0.50264(17) -0.0071(3) 0.0264(9) Uani 1 1 d .
H38 H 0.7508 0.5298 -0.0419 0.032 Uiso 1 1 calc R
C39 C 0.8294(5) 0.46215(18) -0.0013(3) 0.0282(10) Uani 1 1 d .
H39 H 0.8863 0.4620 -0.0314 0.034 Uiso 1 1 calc R
C40 C 0.8233(4) 0.42207(17) 0.0500(3) 0.0222(8) Uani 1 1 d .
H40 H 0.8768 0.3949 0.0533 0.027 Uiso 1 1 calc R

loop_
_atom_site_aniso_label
_atom_site_aniso_U_11
_atom_site_aniso_U_22
_atom_site_aniso_U_33
_atom_site_aniso_U_23
_atom_site_aniso_U_13
_atom_site_aniso_U_12
Ni1 0.0083(2) 0.0128(2) 0.0148(2) -0.00028(17) 0.00164(17) -0.00070(16)
Ni2 0.0065(2) 0.0154(2) 0.0159(2) -0.00046(18) 0.00272(17) -0.00033(16)
V1 0.0081(3) 0.0134(3) 0.0170(3) 0.0002(2) 0.0022(2) -0.0003(2)
V2 0.0068(3) 0.0178(3) 0.0164(3) -0.0022(2) 0.0032(2) -0.0009(2)
V3 0.0092(3) 0.0129(3) 0.0143(3) -0.0015(2) 0.0029(2) -0.0002(2)
V4 0.0068(3) 0.0141(3) 0.0151(3) -0.0013(2) 0.0033(2) -0.0004(2)
V5 0.0127(3) 0.0126(3) 0.0134(3) 0.0002(2) 0.0025(2) -0.0012(2)
O1 0.0149(13) 0.0150(13) 0.0211(14) -0.0002(11) 0.0052(11) -0.0016(10)
O2 0.0150(12) 0.0145(13) 0.0184(13) -0.0005(10) 0.0036(10) -0.0006(10)
O3 0.0089(12) 0.0212(14) 0.0202(14) -0.0005(11) 0.0029(10) -0.0006(10)
O4 0.0090(12) 0.0192(14) 0.0234(14) -0.0011(11) 0.0046(11) -0.0004(10)
O5 0.0165(13) 0.0215(15) 0.0258(15) -0.0019(12) 0.0086(12) 0.0037(11)
O6 0.0166(13) 0.0188(15) 0.0338(17) 0.0016(12) 0.0097(12) -0.0043(11)
O7 0.0189(14) 0.0246(16) 0.0389(18) -0.0031(13) 0.0101(13) -0.0089(12)
O8 0.0185(14) 0.0220(15) 0.0239(15) -0.0050(12) 0.0070(12) 0.0037(11)
O9 0.0134(12) 0.0189(14) 0.0185(14) 0.0034(11) 0.0038(11) 0.0003(10)
O10 0.026(2) 0.021(2) 0.020(2) 0.0049(16) -0.0057(17) -0.0084(17)
O11 0.0215(15) 0.0299(17) 0.0219(15) 0.0041(13) -0.0040(12) 0.0021(12)
O12 0.0152(13) 0.0377(18) 0.0193(14) -0.0016(13) 0.0037(11) 0.0006(12)
O13 0.0270(15) 0.0224(15) 0.0227(15) 0.0040(12) 0.0060(12) 0.0096(12)
O14 0.0188(14) 0.0268(16) 0.0173(14) -0.0017(11) 0.0032(11) 0.0013(12)
O15 0.0302(16) 0.0230(16) 0.0262(16) 0.0008(12) 0.0165(13) 0.0026(13)
N1 0.0113(14) 0.0215(17) 0.0140(15) 0.0019(12) -0.0017(12) 0.0004(12)
N2 0.0105(14) 0.0162(16) 0.0158(15) -0.0015(12) 0.0018(12) -0.0012(12)
N3 0.0107(14) 0.0184(16) 0.0182(16) 0.0013(13) 0.0023(12) -0.0010(12)
N4 0.0131(15) 0.0170(16) 0.0189(16) -0.0009(12) 0.0051(13) -0.0002(12)
N5 0.0106(14) 0.0177(16) 0.0215(17) -0.0015(13) 0.0043(13) -0.0008(12)
N6 0.0103(14) 0.0197(17) 0.0187(16) 0.0001(13) 0.0043(12) 0.0007(12)
N7 0.0129(15) 0.0204(17) 0.0167(16) -0.0012(13) 0.0025(12) 0.0006(12)
N8 0.0128(15) 0.0192(17) 0.0178(16) 0.0009(13) 0.0043(12) 0.0004(12)
C1 0.0172(18) 0.024(2) 0.025(2) -0.0028(16) 0.0064(16) -0.0030(16)
C2 0.023(2) 0.031(2) 0.023(2) -0.0033(17) 0.0106(17) 0.0035(17)
C3 0.0151(18) 0.040(3) 0.022(2) 0.0035(18) 0.0095(16) 0.0013(17)
C4 0.0148(18) 0.031(2) 0.029(2) 0.0016(18) 0.0064(17) -0.0049(16)
C5 0.0166(18) 0.022(2) 0.022(2) 0.0012(16) 0.0048(15) -0.0021(15)
C6 0.0133(17) 0.0151(18) 0.0164(18) -0.0018(14) 0.0047(14) -0.0002(13)
C7 0.0129(17) 0.0163(19) 0.025(2) -0.0047(15) 0.0022(15) 0.0000(14)
C8 0.0155(18) 0.024(2) 0.0140(18) -0.0012(15) -0.0014(14) 0.0026(15)
C9 0.0182(19) 0.023(2) 0.0196(19) 0.0054(15) 0.0056(16) -0.0007(15)
C10 0.0135(17) 0.020(2) 0.0191(19) -0.0005(15) 0.0052(15) -0.0027(14)
C11 0.0170(18) 0.022(2) 0.024(2) 0.0011(16) 0.0051(16) 0.0010(15)
C12 0.0159(19) 0.035(3) 0.029(2) 0.0095(19) 0.0007(17) 0.0045(17)
C13 0.020(2) 0.043(3) 0.021(2) 0.0068(19) -0.0051(17) -0.0073(19)
C14 0.026(2) 0.034(2) 0.019(2) -0.0024(18) 0.0000(17) -0.0091(19)
C15 0.0196(19) 0.023(2) 0.022(2) -0.0006(16) 0.0047(16) -0.0043(16)
C16 0.0157(18) 0.022(2) 0.027(2) -0.0027(16) 0.0040(16) 0.0026(15)
C17 0.020(2) 0.039(3) 0.043(3) -0.002(2) 0.014(2) 0.0042(19)
C18 0.035(3) 0.041(3) 0.063(4) -0.002(3) 0.038(3) -0.003(2)
C19 0.042(3) 0.029(3) 0.048(3) 0.007(2) 0.028(3) -0.004(2)
C20 0.022(2) 0.023(2) 0.028(2) 0.0012(17) 0.0096(17) 0.0007(16)
C21 0.0130(17) 0.024(2) 0.022(2) -0.0002(16) 0.0018(15) -0.0003(15)
C22 0.0177(19) 0.034(2) 0.019(2) -0.0026(17) 0.0020(16) -0.0035(17)
C23 0.024(2) 0.026(2) 0.022(2) -0.0085(17) 0.0050(17) -0.0063(17)
C24 0.022(2) 0.023(2) 0.027(2) -0.0075(17) 0.0070(17) 0.0012(16)
C25 0.0134(17) 0.0191(19) 0.0212(19) -0.0019(15) 0.0043(15) 0.0013(14)
C26 0.0107(16) 0.026(2) 0.0179(19) -0.0004(15) 0.0051(14) -0.0014(14)
C27 0.0157(18) 0.031(2) 0.0169(19) 0.0043(16) 0.0049(15) 0.0034(16)
C28 0.023(2) 0.023(2) 0.022(2) 0.0069(16) 0.0125(17) 0.0052(16)
C29 0.0191(19) 0.018(2) 0.026(2) -0.0024(16) 0.0103(16) -0.0015(15)
C30 0.0139(17) 0.0188(19) 0.0173(18) -0.0015(14) 0.0058(14) 0.0006(14)
C31 0.0166(18) 0.024(2) 0.025(2) -0.0042(16) 0.0090(16) -0.0037(15)
C32 0.028(2) 0.027(2) 0.024(2) -0.0080(17) 0.0105(18) -0.0081(18)
C33 0.034(2) 0.029(2) 0.020(2) -0.0076(17) 0.0097(18) 0.0016(19)
C34 0.0149(19) 0.042(3) 0.028(2) -0.008(2) 0.0066(17) 0.0007(18)
C35 0.0124(17) 0.031(2) 0.022(2) -0.0012(17) 0.0058(15) -0.0029(16)
C36 0.0132(18) 0.023(2) 0.028(2) 0.0011(17) 0.0048(16) 0.0003(15)
C37 0.021(2) 0.020(2) 0.031(2) 0.0038(17) 0.0016(17) 0.0033(16)
C38 0.032(2) 0.024(2) 0.021(2) 0.0076(17) 0.0054(18) 0.0010(18)
C39 0.034(2) 0.030(2) 0.026(2) 0.0069(18) 0.0168(19) 0.0006(19)
C40 0.022(2) 0.023(2) 0.023(2) 0.0020(16) 0.0086(16) 0.0020(16)

loop_
_atom_type_symbol
_atom_type_description
_atom_type_scat_dispersion_real
_atom_type_scat_dispersion_imag
_atom_type_scat_source
C C 0.0033 0.0016 'International Tables Vol C Tables 4.2.6.8 and 6.1.1.4'
H H 0.0000 0.0000 'International Tables Vol C Tables 4.2.6.8 and 6.1.1.4'
N N 0.0061 0.0033 'International Tables Vol C Tables 4.2.6.8 and 6.1.1.4'
O O 0.0106 0.0060 'International Tables Vol C Tables 4.2.6.8 and 6.1.1.4'
V V 0.3005 0.5294 'International Tables Vol C Tables 4.2.6.8 and 6.1.1.4'
Ni Ni 0.3393 1.1124 'International Tables Vol C Tables 4.2.6.8 and 6.1.1.4'

loop_
_geom_angle_atom_site_label_1
_geom_angle_atom_site_label_2
_geom_angle_atom_site_label_3
_geom_angle
_geom_angle_site_symmetry_1
_geom_angle_site_symmetry_3
O1 Ni1 O2 175.32(11) . .
O1 Ni1 N2 89.16(12) . .
O2 Ni1 N2 86.65(12) . .
O1 Ni1 N3 90.20(12) . .
O2 Ni1 N3 93.99(12) . .
N2 Ni1 N3 179.35(13) . .
O1 Ni1 N4 91.03(12) . .
O2 Ni1 N4 87.05(12) . .
N2 Ni1 N4 92.13(13) . .
N3 Ni1 N4 88.00(13) . .
O1 Ni1 N1 91.38(12) . .
O2 Ni1 N1 90.90(12) . .
N2 Ni1 N1 92.84(13) . .
N3 Ni1 N1 87.05(12) . .
N4 Ni1 N1 174.51(13) . .
O3 Ni2 O4 177.95(12) . .
O3 Ni2 N5 88.31(12) . .
O4 Ni2 N5 89.80(12) . .
O3 Ni2 N7 91.33(12) . .
O4 Ni2 N7 90.63(12) . .
N5 Ni2 N7 174.25(13) . .
O3 Ni2 N6 91.17(12) . .
O4 Ni2 N6 88.14(12) . .
N5 Ni2 N6 93.05(13) . .
N7 Ni2 N6 92.69(13) . .
O3 Ni2 N8 89.67(12) . .
O4 Ni2 N8 91.05(12) . .
N5 Ni2 N8 87.74(13) . .
N7 Ni2 N8 86.53(13) . .
N6 Ni2 N8 178.87(13) . .
O11 V1 O1 109.58(15) . .
O11 V1 O6 110.22(16) . .
O1 V1 O6 109.22(14) . .
O11 V1 O5 109.75(16) . 1_455
O1 V1 O5 109.13(14) . 1_455
O6 V1 O5 108.92(14) . 1_455
O12 V2 O3 109.04(15) . .
O12 V2 O5 107.60(15) . .
O3 V2 O5 111.63(14) . .
O12 V2 O7 108.12(16) . .
O3 V2 O7 110.30(15) . .
O5 V2 O7 110.05(15) . .
O13 V3 O7 108.61(16) . 1_455
O13 V3 O8 109.02(15) . .
O7 V3 O8 109.70(15) 1_455 .
O13 V3 O9 108.31(15) . 2
O7 V3 O9 110.53(15) 1_455 2
O8 V3 O9 110.62(13) . 2
O14 V4 O4 109.02(15) . .
O14 V4 O6 111.25(15) . .
O4 V4 O6 108.15(14) . .
O14 V4 O8 109.38(15) . .
O4 V4 O8 108.26(14) . .
O6 V4 O8 110.70(15) . .
O15 V5 O2 108.06(15) . .
O15 V5 O10 110.12(12) . .
O2 V5 O10 111.51(10) . .
O15 V5 O9 108.93(14) . .
O2 V5 O9 107.93(13) . .
O10 V5 O9 110.23(9) . .
V1 O1 Ni1 160.44(17) . .
V5 O2 Ni1 172.12(17) . .
V2 O3 Ni2 159.40(18) . .
V4 O4 Ni2 177.15(19) . .
V2 O5 V1 138.72(18) . 1_655
V4 O6 V1 140.83(18) . .
V3 O7 V2 165.5(2) 1_655 .
V3 O8 V4 152.31(19) . .
V3 O9 V5 137.69(16) 2_545 .
V5 O10 V5 180.0 . 3
C1 N1 C5 117.6(4) . .
C1 N1 Ni1 121.5(3) . .
C5 N1 Ni1 120.4(3) . .
C10 N2 C6 117.3(3) . .
C10 N2 Ni1 120.2(3) . .
C6 N2 Ni1 122.5(3) . .
C11 N3 C15 117.6(4) . .
C11 N3 Ni1 121.7(3) . .
C15 N3 Ni1 120.6(3) . .
C20 N4 C16 118.3(4) . .
C20 N4 Ni1 119.8(3) . .
C16 N4 Ni1 121.6(3) . .
C21 N5 C25 117.1(4) . .
C21 N5 Ni2 121.2(3) . .
C25 N5 Ni2 120.9(3) . .
C30 N6 C26 117.6(3) . .
C30 N6 Ni2 121.2(3) . .
C26 N6 Ni2 121.2(3) . .
C35 N7 C31 117.5(4) . .
C35 N7 Ni2 121.3(3) . .
C31 N7 Ni2 120.0(3) . .
C40 N8 C36 118.0(4) . .
C40 N8 Ni2 121.2(3) . .
C36 N8 Ni2 120.8(3) . .
N1 C1 C2 123.1(4) . .
C3 C2 C1 119.1(4) . .
C2 C3 C4 118.3(4) . .
C3 C4 C5 119.2(4) . .
N1 C5 C4 122.7(4) . .
N2 C6 C7 123.4(4) . .
C6 C7 C8 118.3(4) . .
C9 C8 C7 118.7(4) . .
C8 C9 C10 118.9(4) . .
N2 C10 C9 123.2(4) . .
N3 C11 C12 122.6(4) . .
C13 C12 C11 119.1(4) . .
C12 C13 C14 118.9(4) . .
C15 C14 C13 118.6(4) . .
N3 C15 C14 123.2(4) . .
N4 C16 C17 122.5(4) . .
C18 C17 C16 119.3(4) . .
C17 C18 C19 118.6(4) . .
C18 C19 C20 119.0(5) . .
N4 C20 C19 122.4(4) . .
N5 C21 C22 123.1(4) . .
C21 C22 C23 119.2(4) . .
C24 C23 C22 118.2(4) . .
C25 C24 C23 119.3(4) . .
N5 C25 C24 123.0(4) . .
N6 C26 C27 122.9(4) . .
C28 C27 C26 119.1(4) . .
C27 C28 C29 118.7(4) . .
C30 C29 C28 118.7(4) . .
N6 C30 C29 123.1(4) . .
N7 C31 C32 123.0(4) . .
C31 C32 C33 118.9(4) . .
C32 C33 C34 118.4(4) . .
C35 C34 C33 119.1(4) . .
N7 C35 C34 123.1(4) . .
N8 C36 C37 122.9(4) . .
C36 C37 C38 118.5(4) . .
C39 C38 C37 118.7(4) . .
C40 C39 C38 119.0(4) . .
N8 C40 C39 122.9(4) . .

loop_
_geom_bond_atom_site_label_1
_geom_bond_atom_site_label_2
_geom_bond_distance
_geom_bond_site_symmetry_2
Ni1 O1 2.027(3) .
Ni1 O2 2.037(3) .
Ni1 N2 2.083(3) .
Ni1 N3 2.107(3) .
Ni1 N4 2.125(3) .
Ni1 N1 2.143(3) .
Ni2 O3 2.022(3) .
Ni2 O4 2.027(3) .
Ni2 N5 2.101(3) .
Ni2 N7 2.108(3) .
Ni2 N6 2.113(3) .
Ni2 N8 2.119(3) .
V1 O11 1.617(3) .
V1 O1 1.672(3) .
V1 O6 1.807(3) .
V1 O5 1.810(3) 1_455
V2 O12 1.612(3) .
V2 O3 1.660(3) .
V2 O5 1.797(3) .
V2 O7 1.816(3) .
V3 O13 1.602(3) .
V3 O7 1.739(3) 1_455
V3 O8 1.756(3) .
V3 O9 1.761(3) 2
V4 O14 1.627(3) .
V4 O4 1.653(3) .
V4 O6 1.791(3) .
V4 O8 1.825(3) .
V5 O15 1.620(3) .
V5 O2 1.662(3) .
V5 O10 1.8031(7) .
V5 O9 1.829(3) .
N1 C1 1.342(5) .
N1 C5 1.342(5) .
N2 C10 1.333(5) .
N2 C6 1.350(5) .
N3 C11 1.341(5) .
N3 C15 1.346(5) .
N4 C20 1.337(5) .
N4 C16 1.345(5) .
N5 C21 1.347(5) .
N5 C25 1.350(5) .
N6 C30 1.343(5) .
N6 C26 1.348(5) .
N7 C35 1.341(5) .
N7 C31 1.345(5) .
N8 C40 1.332(5) .
N8 C36 1.346(5) .
C1 C2 1.390(6) .
C2 C3 1.383(6) .
C3 C4 1.388(7) .
C4 C5 1.392(6) .
C6 C7 1.382(5) .
C7 C8 1.392(6) .
C8 C9 1.384(6) .
C9 C10 1.385(5) .
C11 C12 1.392(6) .
C12 C13 1.378(7) .
C13 C14 1.387(7) .
C14 C15 1.384(6) .
C16 C17 1.382(6) .
C17 C18 1.379(8) .
C18 C19 1.388(8) .
C19 C20 1.389(6) .
C21 C22 1.381(6) .
C22 C23 1.388(6) .
C23 C24 1.384(6) .
C24 C25 1.382(6) .
C26 C27 1.386(6) .
C27 C28 1.386(6) .
C28 C29 1.391(6) .
C29 C30 1.390(6) .
C31 C32 1.378(6) .
C32 C33 1.388(6) .
C33 C34 1.388(7) .
C34 C35 1.374(6) .
C36 C37 1.385(6) .
C37 C38 1.388(7) .
C38 C39 1.386(7) .
C39 C40 1.381(6) .
